data_7114434
loop_
_publ_author_name
'Novak, Andrew'
'Blake, Alexander J.'
'Wilson, Claire'
'Love, Jason B.'

_publ_section_title
;
 Titanium and zirconium complexes supported by dipyrrolide
 ligandsElectronic supplementary information (ESI) available: Full
 experimental, NMR and analytical data. See
 http://www.rsc.org/suppdata/cc/b2/b208751k/
;
_journal_issue 23
_journal_name_full 'Chemical Communications'
_journal_page_first 2796
_journal_paper_doi 10.1039/b208751k
_journal_year 2002
_chemical_formula_sum 'C23 H26 Cl2 N4 Ti'
_chemical_formula_weight 477.28
_chemical_name_systematic
; 
? 
;
_space_group_IT_number 18
_symmetry_cell_setting orthorhombic
_symmetry_space_group_name_Hall 'P 2 2ab'
_symmetry_space_group_name_H-M 'P 21 21 2'
_atom_sites_solution_hydrogens geom
_atom_sites_solution_primary direct
_atom_sites_solution_secondary difmap
_audit_creation_method SHELXL-97
_cell_angle_alpha 90.00
_cell_angle_beta 90.00
_cell_angle_gamma 90.00
_cell_formula_units_Z 2
_cell_length_a 11.107(2)
_cell_length_b 14.926(2)
_cell_length_c 6.7163(10)
_cell_measurement_reflns_used 1136
_cell_measurement_temperature 150(2)
_cell_measurement_theta_max 26.4
_cell_measurement_theta_min 2.3
_cell_volume 1113.4(3)
_computing_cell_refinement 'Bruker SAINT version 6.02a (Bruker, 2000)'
_computing_data_collection 'Bruker SMART version 5.624 (Bruker, 2001)'
_computing_data_reduction 'Bruker SAINT; Bruker SHELXTL (Bruker, 1997)'
_computing_publication_material 'SHELXL-97; PLATON (Spek, 2002)'
_computing_structure_refinement 'SHELXL-97 (Sheldrick, 1997)'
_computing_structure_solution 'SHELXS-97 (Sheldrick, 1990)'
_diffrn_ambient_temperature 150(2)
_diffrn_measured_fraction_theta_full 0.987
_diffrn_measured_fraction_theta_max 0.917
_diffrn_measurement_device_type 'Bruker SMART1000 CCD area detector'
_diffrn_measurement_method omega
_diffrn_radiation_monochromator graphite
_diffrn_radiation_source 'fine-focus sealed tube'
_diffrn_radiation_type MoK\a
_diffrn_radiation_wavelength 0.71073
_diffrn_reflns_av_R_equivalents 0.036
_diffrn_reflns_av_sigmaI/netI 0.0856
_diffrn_reflns_limit_h_max 9
_diffrn_reflns_limit_h_min -14
_diffrn_reflns_limit_k_max 19
_diffrn_reflns_limit_k_min -12
_diffrn_reflns_limit_l_max 8
_diffrn_reflns_limit_l_min -8
_diffrn_reflns_number 4543
_diffrn_reflns_theta_full 27.50
_diffrn_reflns_theta_max 28.63
_diffrn_reflns_theta_min 2.29
_diffrn_standards_decay_% none
_diffrn_standards_number 0
_exptl_absorpt_coefficient_mu 0.642
_exptl_absorpt_correction_T_max 0.949
_exptl_absorpt_correction_T_min 0.887
_exptl_absorpt_correction_type multi-scan
_exptl_absorpt_process_details 'XPREP SHElXTLv6.12'
_exptl_crystal_colour red
_exptl_crystal_density_diffrn 1.424
_exptl_crystal_density_method 'not measured'
_exptl_crystal_description lath
_exptl_crystal_F_000 496
_exptl_crystal_size_max 0.37
_exptl_crystal_size_mid 0.10
_exptl_crystal_size_min 0.08
_refine_diff_density_max 0.437
_refine_diff_density_min -0.324
_refine_diff_density_rms 0.063
_refine_ls_abs_structure_details 'Flack H D (1983), Acta Cryst. A39, 876-881'
_refine_ls_abs_structure_Flack -0.02(5)
_refine_ls_extinction_method none
_refine_ls_goodness_of_fit_ref 0.913
_refine_ls_hydrogen_treatment 'riding model'
_refine_ls_matrix_type full
_refine_ls_number_parameters 128
_refine_ls_number_reflns 2506
_refine_ls_number_restraints 4
_refine_ls_restrained_S_all 0.916
_refine_ls_R_factor_all 0.0795
_refine_ls_R_factor_gt 0.0480
_refine_ls_shift/su_max 0.000
_refine_ls_shift/su_mean 0.000
_refine_ls_structure_factor_coef Fsqd
_refine_ls_weighting_details 'calc w=1/[\s^2^(Fo^2^)+(0.0442P)^2^] where P=(Fo^2^+2Fc^2^)/3'
_refine_ls_weighting_scheme calc
_refine_ls_wR_factor_gt 0.0921
_refine_ls_wR_factor_ref 0.1009
_reflns_number_gt 1666
_reflns_number_total 2522
_reflns_threshold_expression >2sigma(I)
_cod_data_source_file b208751k.txt
_cod_data_source_block tidpcl
_cod_depositor_comments
;
The following automatic conversions were performed:

'_symmetry_cell_setting' value 'Orthorhombic' changed to
'orthorhombic' according to
/usr/data/users/saulius/automatic-downloads/retrospective/RSC/lib/dictionaries/cif_core.dic
dictionary named 'cif_core.dic' version 2.4.2 from 2011-04-26.

Automatic conversion script
Id: cif_fix_values 2281 2013-09-26 08:29:07Z andrius 

The following automatic conversions were performed:

'_atom_sites_solution_hydrogens' value 'geometrically placed' was
changed to 'geom'.

Automatic conversion script
Id: cif_fix_values 6452 2018-10-05 10:23:21Z andrius 
;
_cod_original_cell_volume 1113.4(5)
_cod_original_sg_symbol_H-M P2(1)2(1)2
_cod_database_code 7114434

loop_
_symmetry_equiv_pos_as_xyz
'x, y, z'
'-x, -y, z'
'x+1/2, -y+1/2, -z'
'-x+1/2, y+1/2, -z'

loop_
_atom_site_label
_atom_site_type_symbol
_atom_site_fract_x
_atom_site_fract_y
_atom_site_fract_z
_atom_site_U_iso_or_equiv
_atom_site_adp_type
_atom_site_occupancy
_atom_site_symmetry_multiplicity
_atom_site_calc_flag
_atom_site_refinement_flags
_atom_site_disorder_assembly
_atom_site_disorder_group
Ti1 Ti 0.0000 0.0000 0.74229(12) 0.0240(2) Uani 1 2 d S . .
N1 N -0.1419(2) -0.02932(16) 0.9237(4) 0.0231(6) Uani 1 1 d . A .
C1 C -0.2100(3) 0.0280(2) 1.0410(5) 0.0316(9) Uani 1 1 d . . .
H1A H -0.1993 0.0911 1.0473 0.038 Uiso 1 1 calc R A .
C2 C -0.2936(3) -0.0182(2) 1.1452(5) 0.0377(10) Uani 1 1 d . A .
H2A H -0.3501 0.0063 1.2362 0.045 Uiso 1 1 calc R . .
C3 C -0.2815(3) -0.1100(2) 1.0939(5) 0.0357(9) Uani 1 1 d . . .
H3A H -0.3279 -0.1585 1.1436 0.043 Uiso 1 1 calc R A .
C4 C -0.1894(3) -0.1145(2) 0.9585(5) 0.0243(7) Uani 1 1 d . A .
C5 C -0.1397(3) -0.1922(2) 0.8413(5) 0.0295(8) Uani 1 1 d . . .
C6 C -0.0443(3) -0.1546(2) 0.7063(5) 0.0303(9) Uiso 1 1 d D A .
N2 N 0.0674(4) -0.1461(4) 0.7950(9) 0.0175(17) Uiso 0.54 1 d PD A 1
C7 C -0.0458(7) -0.1228(6) 0.5101(9) 0.039(3) Uiso 0.54 1 d PD A 1
H7A H -0.1126 -0.1265 0.4106 0.047 Uiso 0.54 1 calc PR A 1
C8 C 0.0755(7) -0.0977(5) 0.4775(13) 0.0288(17) Uiso 0.54 1 d PD A 1
H8A H 0.1100 -0.0771 0.3478 0.035 Uiso 0.54 1 calc PR A 1
C9 C 0.1389(6) -0.1122(4) 0.6468(10) 0.0258(17) Uiso 0.54 1 d PD A 1
H9A H 0.2283 -0.1057 0.6573 0.031 Uiso 0.54 1 calc PR A 1
N2' N 0.0755(4) -0.1399(5) 0.7349(13) 0.033(3) Uiso 0.46 1 d PD A 2
C7' C -0.0717(9) -0.1141(7) 0.5220(11) 0.041(4) Uiso 0.46 1 d PD A 2
H7'A H -0.1529 -0.1145 0.4574 0.049 Uiso 0.46 1 calc PR A 2
C8' C 0.0336(8) -0.0766(5) 0.4373(13) 0.035(2) Uiso 0.46 1 d PD A 2
H8'A H 0.0436 -0.0502 0.3015 0.042 Uiso 0.46 1 calc PR A 2
C9' C 0.1223(8) -0.0954(5) 0.5756(15) 0.029(2) Uiso 0.46 1 d PD A 2
H9'A H 0.2103 -0.0852 0.5532 0.034 Uiso 0.46 1 calc PR A 2
C10 C -0.2402(3) -0.2359(2) 0.7177(6) 0.0412(10) Uani 1 1 d . A .
H10A H -0.2741 -0.1917 0.6257 0.062 Uiso 1 1 calc R . .
H10B H -0.3036 -0.2578 0.8068 0.062 Uiso 1 1 calc R . .
H10C H -0.2069 -0.2862 0.6417 0.062 Uiso 1 1 calc R . .
C11 C -0.0863(4) -0.2618(2) 0.9841(6) 0.0477(12) Uani 1 1 d . A .
H11A H -0.0217 -0.2342 1.0622 0.072 Uiso 1 1 calc R . .
H11B H -0.0538 -0.3121 0.9074 0.072 Uiso 1 1 calc R . .
H11C H -0.1494 -0.2835 1.0740 0.072 Uiso 1 1 calc R . .
C1S C 0.5000 0.0000 0.7291(8) 0.091(2) Uani 1 2 d S . .
H1S1 H 0.5714 -0.0076 0.8158 0.110 Uiso 0.50 1 calc PR . .
H1S2 H 0.4286 0.0076 0.8158 0.110 Uiso 0.50 1 calc PR . .
Cl1 Cl 0.48141(11) -0.09639(7) 0.58117(17) 0.0650(4) Uani 1 1 d . . .

loop_
_atom_site_aniso_label
_atom_site_aniso_U_11
_atom_site_aniso_U_22
_atom_site_aniso_U_33
_atom_site_aniso_U_23
_atom_site_aniso_U_13
_atom_site_aniso_U_12
Ti1 0.0271(4) 0.0222(4) 0.0228(4) 0.000 0.000 -0.0033(4)
N1 0.0206(14) 0.0222(14) 0.0265(15) -0.0035(12) 0.0011(13) 0.0003(11)
C1 0.029(2) 0.0325(18) 0.034(2) -0.0131(15) -0.0017(18) 0.0060(16)
C2 0.028(2) 0.054(3) 0.031(2) -0.0134(18) 0.0035(18) -0.0018(19)
C3 0.026(2) 0.044(2) 0.037(2) 0.0061(18) -0.0009(19) -0.0116(18)
C4 0.0217(17) 0.0249(17) 0.0262(19) 0.0019(14) -0.0027(16) -0.0009(15)
C5 0.0250(19) 0.0218(17) 0.042(2) -0.0027(15) -0.0035(17) 0.0010(15)
C10 0.032(2) 0.0345(18) 0.057(3) -0.0176(19) -0.006(2) -0.0031(16)
C11 0.045(3) 0.0293(19) 0.069(3) 0.010(2) -0.004(2) 0.0044(19)
C1S 0.059(4) 0.187(8) 0.029(3) 0.000 0.000 -0.038(5)
Cl1 0.0466(7) 0.0809(8) 0.0675(7) 0.0296(6) -0.0062(7) 0.0008(6)

loop_
_atom_type_symbol
_atom_type_description
_atom_type_scat_dispersion_real
_atom_type_scat_dispersion_imag
_atom_type_scat_source
C C 0.0033 0.0016 'International Tables Vol C Tables 4.2.6.8 and 6.1.1.4'
H H 0.0000 0.0000 'International Tables Vol C Tables 4.2.6.8 and 6.1.1.4'
N N 0.0061 0.0033 'International Tables Vol C Tables 4.2.6.8 and 6.1.1.4'
Ti Ti 0.2776 0.4457 'International Tables Vol C Tables 4.2.6.8 and 6.1.1.4'
Cl Cl 0.1484 0.1585 'International Tables Vol C Tables 4.2.6.8 and 6.1.1.4'

loop_
_geom_angle_atom_site_label_1
_geom_angle_atom_site_label_2
_geom_angle_atom_site_label_3
_geom_angle
_geom_angle_site_symmetry_1
_geom_angle_site_symmetry_3
N1 Ti1 N1 106.63(15) 2 .
N1 Ti1 N2' 95.87(18) 2 2
N1 Ti1 N2' 85.65(16) . 2
N1 Ti1 N2' 85.65(16) 2 .
N1 Ti1 N2' 95.87(18) . .
N2' Ti1 N2' 177.5(4) 2 .
N1 Ti1 C9' 128.63(19) 2 2
N1 Ti1 C9' 88.1(3) . 2
N2' Ti1 C9' 35.1(2) 2 2
N2' Ti1 C9' 142.7(3) . 2
N1 Ti1 C9' 88.1(3) 2 .
N1 Ti1 C9' 128.63(19) . .
N2' Ti1 C9' 142.7(3) 2 .
N2' Ti1 C9' 35.1(2) . .
C9' Ti1 C9' 120.7(6) 2 .
N1 Ti1 N2 87.52(16) 2 2
N1 Ti1 N2 82.07(12) . 2
N2' Ti1 N2 10.4(2) 2 2
N2' Ti1 N2 172.0(3) . 2
C9' Ti1 N2 45.1(3) 2 2
C9' Ti1 N2 148.8(2) . 2
N1 Ti1 N2 82.07(12) 2 .
N1 Ti1 N2 87.52(16) . .
N2' Ti1 N2 172.0(3) 2 .
N2' Ti1 N2 10.4(2) . .
C9' Ti1 N2 148.8(2) 2 .
C9' Ti1 N2 45.1(3) . .
N2 Ti1 N2 162.5(3) 2 .
N1 Ti1 C9 120.94(17) 2 2
N1 Ti1 C9 79.03(19) . 2
N2' Ti1 C9 25.1(2) 2 2
N2' Ti1 C9 153.4(2) . 2
C9' Ti1 C9 13.9(2) 2 2
C9' Ti1 C9 134.6(4) . 2
N2 Ti1 C9 33.91(18) 2 2
N2 Ti1 C9 155.80(16) . 2
N1 Ti1 C9 79.03(19) 2 .
N1 Ti1 C9 120.94(17) . .
N2' Ti1 C9 153.4(2) 2 .
N2' Ti1 C9 25.1(2) . .
C9' Ti1 C9 134.6(4) 2 .
C9' Ti1 C9 13.9(2) . .
N2 Ti1 C9 155.80(16) 2 .
N2 Ti1 C9 33.91(18) . .
C9 Ti1 C9 148.5(4) 2 .
N1 Ti1 C6 115.47(11) 2 .
N1 Ti1 C6 72.06(11) . .
N2' Ti1 C6 145.37(13) 2 .
N2' Ti1 C6 34.17(13) . .
C9' Ti1 C6 115.89(19) 2 .
C9' Ti1 C6 57.5(2) . .
N2 Ti1 C6 149.15(13) 2 .
N2 Ti1 C6 34.16(11) . .
C9 Ti1 C6 121.71(17) 2 .
C9 Ti1 C6 54.48(17) . .
N1 Ti1 C6 72.06(11) 2 2
N1 Ti1 C6 115.47(11) . 2
N2' Ti1 C6 34.17(13) 2 2
N2' Ti1 C6 145.37(13) . 2
C9' Ti1 C6 57.5(2) 2 2
C9' Ti1 C6 115.89(19) . 2
N2 Ti1 C6 34.16(11) 2 2
N2 Ti1 C6 149.15(13) . 2
C9 Ti1 C6 54.48(17) 2 2
C9 Ti1 C6 121.71(17) . 2
C6 Ti1 C6 168.28(18) . 2
C1 N1 C4 105.1(3) . .
C1 N1 Ti1 128.9(2) . .
C4 N1 Ti1 126.0(2) . .
C2 C1 N1 110.7(3) . .
C1 C2 C3 107.6(3) . .
C4 C3 C2 106.2(3) . .
C3 C4 N1 110.3(3) . .
C3 C4 C5 131.2(3) . .
N1 C4 C5 118.4(3) . .
C6 C5 C4 106.6(3) . .
C6 C5 C11 110.9(3) . .
C4 C5 C11 109.6(3) . .
C6 C5 C10 110.2(3) . .
C4 C5 C10 110.1(3) . .
C11 C5 C10 109.3(3) . .
N2 C6 C7 112.7(5) . .
N2' C6 C7' 105.4(6) . .
N2 C6 C5 114.0(4) . .
C7 C6 C5 133.3(4) . .
N2' C6 Ti1 68.1(4) . .
N2 C6 Ti1 71.4(3) . .
C7 C6 Ti1 76.7(4) . .
C7' C6 Ti1 73.6(5) . .
C5 C6 Ti1 116.6(2) . .
C9 N2 C6 103.9(5) . .
C9 N2 Ti1 74.4(4) . .
C6 N2 Ti1 74.4(3) . .
C6 C7 C8 102.9(6) . .
C6 C7 Ti1 69.7(4) . .
C8 C7 Ti1 72.8(5) . .
C9 C8 C7 108.8(6) . .
C9 C8 Ti1 70.3(4) . .
C7 C8 Ti1 73.7(5) . .
C8 C9 N2 111.5(6) . .
C8 C9 Ti1 77.0(4) . .
N2 C9 Ti1 71.7(4) . .
C9' N2' C6 109.9(7) . .
C9' N2' Ti1 73.0(5) . .
C6 N2' Ti1 77.7(4) . .
C6 C7' C8' 110.1(7) . .
C6 C7' Ti1 72.0(4) . .
C8' C7' Ti1 72.1(5) . .
C9' C8' C7' 103.8(7) . .
C9' C8' Ti1 68.3(5) . .
C7' C8' Ti1 73.4(6) . .
N2' C9' C8' 110.8(7) . .
N2' C9' Ti1 71.9(5) . .
C8' C9' Ti1 77.1(5) . .
Cl1 C1S Cl1 111.3(3) . 2_655

loop_
_geom_bond_atom_site_label_1
_geom_bond_atom_site_label_2
_geom_bond_distance
_geom_bond_site_symmetry_2
Ti1 N1 2.040(3) 2
Ti1 N1 2.040(3) .
Ti1 N2' 2.251(8) 2
Ti1 N2' 2.251(8) .
Ti1 C9' 2.264(8) 2
Ti1 C9' 2.264(8) .
Ti1 N2 2.333(6) 2
Ti1 N2 2.333(6) .
Ti1 C9 2.366(7) 2
Ti1 C9 2.366(7) .
Ti1 C6 2.371(3) .
Ti1 C6 2.371(3) 2
N1 C1 1.387(4) .
N1 C4 1.397(4) .
C1 C2 1.352(5) .
C2 C3 1.418(4) .
C3 C4 1.370(5) .
C4 C5 1.506(4) .
C5 C6 1.504(5) .
C5 C11 1.533(5) .
C5 C10 1.536(5) .
C6 N2' 1.363(5) .
C6 N2 1.382(4) .
C6 C7 1.400(6) .
C6 C7' 1.411(6) .
N2 C9 1.371(7) .
C7 C8 1.415(7) .
C8 C9 1.355(11) .
N2' C9' 1.363(7) .
C7' C8' 1.416(8) .
C8' C9' 1.382(13) .
C1S Cl1 1.761(3) .
C1S Cl1 1.761(3) 2_655
